data_7251365
loop_
_publ_author_name
'Kumar, Satyanand'
'Kumar, Ravi'
'Mishra, Rakesh K.'
'Awasthi, Satish Kumar'

_publ_section_title
;
 Exploring weak noncovalent interactions in a few halo-substituted
 quinolones.
;
_journal_issue 44
_journal_name_full 'RSC advances'
_journal_page_first 37216
_journal_page_last 37225
_journal_paper_doi 10.1039/d5ra03605d
_journal_volume 15
_journal_year 2025
_chemical_formula_moiety 'C11 H7 Cl F N O3'
_chemical_formula_sum 'C11 H7 Cl F N O3'
_chemical_formula_weight 255.63
_space_group_IT_number 2
_space_group_name_Hall '-P 1'
_space_group_name_H-M_alt 'P -1'
_symmetry_cell_setting triclinic
_symmetry_space_group_name_Hall '-P 1'
_symmetry_space_group_name_H-M 'P -1'
_atom_sites_solution_hydrogens geom
_atom_sites_solution_primary direct
_atom_sites_solution_secondary difmap
_audit_creation_method SHELXL-97
_audit_update_record
;
2012-03-28 deposited with the CCDC.	2025-09-09 downloaded from the CCDC.
;
_cell_angle_alpha 73.107(8)
_cell_angle_beta 71.053(9)
_cell_angle_gamma 76.278(9)
_cell_formula_units_Z 2
_cell_length_a 7.1789(8)
_cell_length_b 8.4907(7)
_cell_length_c 9.3255(8)
_cell_measurement_reflns_used 1904
_cell_measurement_temperature 298(2)
_cell_measurement_theta_max 29.150
_cell_measurement_theta_min 3.2034
_cell_volume 507.98(9)
_computing_cell_refinement 'CrysAlis PRO (Oxford diffraction 2009)'
_computing_data_collection 'CrysAlis PRO (Oxford diffraction 2009)'
_computing_data_reduction 'CrysAlis PRO'
_computing_molecular_graphics 'Mercury (Macrae, et al. 2006)'
_computing_publication_material 'publCIF (Westrip, 2010)'
_computing_structure_refinement 'SHELXL-97 (Sheldrick, 1997)'
_computing_structure_solution 'SHELXS-97 (Sheldrick, 1997)'
_diffrn_ambient_temperature 298(2)
_diffrn_measured_fraction_theta_full 1.000
_diffrn_measured_fraction_theta_max 1.000
_diffrn_measurement_device_type 'oxford diffraction xcalibur sapphire3'
_diffrn_measurement_method \w
_diffrn_radiation_monochromator graphite
_diffrn_radiation_source 'fine-focus sealed tube'
_diffrn_radiation_type MoK\a
_diffrn_radiation_wavelength 0.71073
_diffrn_reflns_av_R_equivalents 0.0240
_diffrn_reflns_av_sigmaI/netI 0.0257
_diffrn_reflns_limit_h_max 9
_diffrn_reflns_limit_h_min -9
_diffrn_reflns_limit_k_max 11
_diffrn_reflns_limit_k_min -11
_diffrn_reflns_limit_l_max 12
_diffrn_reflns_limit_l_min -12
_diffrn_reflns_number 7439
_diffrn_reflns_theta_full 29.15
_diffrn_reflns_theta_max 29.15
_diffrn_reflns_theta_min 3.04
_exptl_absorpt_coefficient_mu 0.385
_exptl_absorpt_correction_T_max 0.926
_exptl_absorpt_correction_T_min 0.926
_exptl_absorpt_correction_type multi-scan
_exptl_absorpt_process_details '(crysalis pro;oxford diffraction,2009)'
_exptl_crystal_colour colourless
_exptl_crystal_density_diffrn 1.671
_exptl_crystal_density_method 'not measured'
_exptl_crystal_description Block
_exptl_crystal_F_000 260.0
_exptl_crystal_size_max 0.59
_exptl_crystal_size_mid 0.45
_exptl_crystal_size_min 0.35
_refine_diff_density_max 0.282
_refine_diff_density_min -0.277
_refine_diff_density_rms 0.058
_refine_ls_extinction_method none
_refine_ls_goodness_of_fit_ref 1.026
_refine_ls_hydrogen_treatment constr
_refine_ls_matrix_type full
_refine_ls_number_parameters 155
_refine_ls_number_reflns 2445
_refine_ls_number_restraints 0
_refine_ls_restrained_S_all 1.026
_refine_ls_R_factor_all 0.0584
_refine_ls_R_factor_gt 0.0421
_refine_ls_shift/su_max 0.000
_refine_ls_shift/su_mean 0.000
_refine_ls_structure_factor_coef Fsqd
_refine_ls_weighting_details 'calc w=1/[\s^2^(Fo^2^)+(0.0620P)^2^+0.0817P] where P=(Fo^2^+2Fc^2^)/3'
_refine_ls_weighting_scheme calc
_refine_ls_wR_factor_gt 0.1085
_refine_ls_wR_factor_ref 0.1197
_reflns_number_gt 1904
_reflns_number_total 2746
_reflns_threshold_expression >2sigma(I)
_cod_data_source_file d5ra03605d2.cif
_cod_data_source_block shelxl_CCDC1
_cod_depositor_comments
;
The following automatic conversions were performed:

data item '_symmetry_cell_setting' value 'TRICLINIC' was changed to
'triclinic' in accordance with the
/home/data/users/saulius/crontab/automatic-downloads/current/RSC/lib/dictionaries/cif_core.dic
dictionary named 'cif_core.dic' version 2.4.2 last updated on
2011-04-26.

Automatic conversion script
Id: cif_fix_values 8170 2020-07-09 18:12:32Z antanas 
;
_cod_database_code 7251365

loop_
_symmetry_equiv_pos_as_xyz
'x, y, z'
'-x, -y, -z'

loop_
_atom_site_label
_atom_site_type_symbol
_atom_site_fract_x
_atom_site_fract_y
_atom_site_fract_z
_atom_site_U_iso_or_equiv
_atom_site_adp_type
_atom_site_occupancy
_atom_site_symmetry_multiplicity
_atom_site_calc_flag
_atom_site_refinement_flags
_atom_site_disorder_assembly
_atom_site_disorder_group
Cl1 Cl 0.15497(8) 0.27732(6) 0.48909(5) 0.05483(19) Uani 1 1 d . . .
C8 C 0.2455(2) 0.0320(2) 0.33944(19) 0.0372(4) Uani 1 1 d . . .
H8 H 0.2760 -0.0387 0.4286 0.045 Uiso 1 1 calc R . .
C4 C 0.2188(2) 0.0779(2) 0.07738(18) 0.0326(4) Uani 1 1 d . . .
N1 N 0.3335(2) -0.19883(17) 0.21306(16) 0.0346(3) Uani 1 1 d . . .
O1 O 0.1983(2) 0.11233(16) -0.17748(14) 0.0484(3) Uani 1 1 d . . .
C9 C 0.2657(2) -0.0309(2) 0.21080(18) 0.0324(4) Uani 1 1 d . . .
C2 C 0.3046(2) -0.1582(2) -0.04337(19) 0.0349(4) Uani 1 1 d . . .
C7 C 0.1807(3) 0.1978(2) 0.3324(2) 0.0386(4) Uani 1 1 d . . .
O2 O 0.2908(2) -0.13380(17) -0.29972(14) 0.0508(4) Uani 1 1 d . . .
H2 H 0.2568 -0.0387 -0.2864 0.076 Uiso 1 1 calc R . .
O3 O 0.3846(2) -0.38358(18) -0.16573(17) 0.0601(4) Uani 1 1 d . . .
C3 C 0.2381(2) 0.0157(2) -0.05741(19) 0.0351(4) Uani 1 1 d . . .
C5 C 0.1540(2) 0.2475(2) 0.0734(2) 0.0383(4) Uani 1 1 d . . .
H5 H 0.1243 0.3205 -0.0151 0.046 Uiso 1 1 calc R . .
C1 C 0.3504(2) -0.2566(2) 0.08958(19) 0.0352(4) Uani 1 1 d . . .
H1 H 0.3956 -0.3696 0.0943 0.042 Uiso 1 1 calc R . .
C6 C 0.1349(3) 0.3047(2) 0.2002(2) 0.0398(4) Uani 1 1 d . . .
F1 F 0.07073(18) 0.46692(13) 0.19859(14) 0.0573(3) Uani 1 1 d . . .
C11 C 0.3309(3) -0.2372(2) -0.1728(2) 0.0419(4) Uani 1 1 d . . .
C10 C 0.3958(3) -0.3129(2) 0.3478(2) 0.0466(5) Uani 1 1 d . . .
H10A H 0.4384 -0.4233 0.3300 0.070 Uiso 1 1 calc R . .
H10B H 0.2855 -0.3139 0.4399 0.070 Uiso 1 1 calc R . .
H10C H 0.5040 -0.2759 0.3614 0.070 Uiso 1 1 calc R . .

loop_
_atom_site_aniso_label
_atom_site_aniso_U_11
_atom_site_aniso_U_22
_atom_site_aniso_U_33
_atom_site_aniso_U_23
_atom_site_aniso_U_13
_atom_site_aniso_U_12
Cl1 0.0774(4) 0.0502(3) 0.0452(3) -0.0213(2) -0.0232(2) -0.0040(3)
C8 0.0446(9) 0.0367(9) 0.0306(8) -0.0046(7) -0.0138(7) -0.0065(7)
C4 0.0328(8) 0.0342(8) 0.0320(8) -0.0065(6) -0.0106(6) -0.0064(7)
N1 0.0422(8) 0.0305(7) 0.0311(7) -0.0039(5) -0.0130(6) -0.0055(6)
O1 0.0681(8) 0.0431(7) 0.0363(7) -0.0063(5) -0.0254(6) -0.0012(6)
C9 0.0330(8) 0.0318(8) 0.0328(8) -0.0076(6) -0.0089(6) -0.0062(7)
C2 0.0348(8) 0.0390(9) 0.0339(9) -0.0126(7) -0.0100(6) -0.0057(7)
C7 0.0425(9) 0.0404(9) 0.0369(9) -0.0138(7) -0.0112(7) -0.0076(7)
O2 0.0670(9) 0.0535(8) 0.0371(7) -0.0167(6) -0.0208(6) -0.0023(7)
O3 0.0820(10) 0.0477(8) 0.0594(9) -0.0285(7) -0.0297(8) 0.0075(7)
C3 0.0337(8) 0.0385(9) 0.0337(9) -0.0066(7) -0.0110(6) -0.0067(7)
C5 0.0437(9) 0.0347(9) 0.0372(9) -0.0038(7) -0.0176(7) -0.0036(7)
C1 0.0386(9) 0.0314(8) 0.0370(9) -0.0098(7) -0.0103(7) -0.0060(7)
C6 0.0444(10) 0.0314(8) 0.0454(10) -0.0107(7) -0.0159(8) -0.0025(7)
F1 0.0831(8) 0.0325(6) 0.0608(7) -0.0155(5) -0.0313(6) 0.0042(5)
C11 0.0411(9) 0.0480(11) 0.0406(10) -0.0178(8) -0.0124(7) -0.0038(8)
C10 0.0660(12) 0.0350(9) 0.0383(10) -0.0028(7) -0.0233(9) -0.0016(9)

loop_
_atom_type_symbol
_atom_type_description
_atom_type_scat_dispersion_real
_atom_type_scat_dispersion_imag
_atom_type_scat_source
C C 0.0030 0.0020 'International Tables Vol C Tables 4.2.6.8 and 6.1.1.4'
H H 0.0000 0.0000 'International Tables Vol C Tables 4.2.6.8 and 6.1.1.4'
N N 0.0060 0.0030 'International Tables Vol C Tables 4.2.6.8 and 6.1.1.4'
O O 0.0110 0.0060 'International Tables Vol C Tables 4.2.6.8 and 6.1.1.4'
F F 0.0170 0.0100 'International Tables Vol C Tables 4.2.6.8 and 6.1.1.4'
Cl Cl 0.1480 0.1590 'International Tables Vol C Tables 4.2.6.8 and 6.1.1.4'

loop_
_geom_angle_atom_site_label_1
_geom_angle_atom_site_label_2
_geom_angle_atom_site_label_3
_geom_angle
_geom_angle_site_symmetry_1
_geom_angle_site_symmetry_3
_geom_angle_publ_flag
C7 C8 C9 119.28(15) . . ?
C7 C8 H8 120.4 . . ?
C9 C8 H8 120.4 . . ?
C5 C4 C9 119.86(15) . . ?
C5 C4 C3 119.61(15) . . ?
C9 C4 C3 120.53(15) . . ?
C1 N1 C9 119.99(14) . . ?
C1 N1 C10 119.50(14) . . ?
C9 N1 C10 120.45(14) . . ?
N1 C9 C8 120.91(15) . . ?
N1 C9 C4 119.61(14) . . ?
C8 C9 C4 119.48(15) . . ?
C1 C2 C3 120.45(15) . . ?
C1 C2 C11 118.33(15) . . ?
C3 C2 C11 121.20(15) . . ?
C8 C7 C6 121.00(15) . . ?
C8 C7 Cl1 119.95(13) . . ?
C6 C7 Cl1 119.05(14) . . ?
C11 O2 H2 109.5 . . ?
O1 C3 C2 123.24(15) . . ?
O1 C3 C4 120.85(16) . . ?
C2 C3 C4 115.91(15) . . ?
C6 C5 C4 119.31(16) . . ?
C6 C5 H5 120.3 . . ?
C4 C5 H5 120.3 . . ?
N1 C1 C2 123.49(15) . . ?
N1 C1 H1 118.3 . . ?
C2 C1 H1 118.3 . . ?
F1 C6 C5 119.93(16) . . ?
F1 C6 C7 119.00(15) . . ?
C5 C6 C7 121.07(16) . . ?
O3 C11 O2 121.32(16) . . ?
O3 C11 C2 123.57(17) . . ?
O2 C11 C2 115.10(16) . . ?
N1 C10 H10A 109.5 . . ?
N1 C10 H10B 109.5 . . ?
H10A C10 H10B 109.5 . . ?
N1 C10 H10C 109.5 . . ?
H10A C10 H10C 109.5 . . ?
H10B C10 H10C 109.5 . . ?

loop_
_geom_bond_atom_site_label_1
_geom_bond_atom_site_label_2
_geom_bond_distance
_geom_bond_site_symmetry_2
_geom_bond_publ_flag
Cl1 C7 1.7217(17) . ?
C8 C7 1.363(2) . ?
C8 C9 1.403(2) . ?
C8 H8 0.9300 . ?
C4 C5 1.398(2) . ?
C4 C9 1.404(2) . ?
C4 C3 1.455(2) . ?
N1 C1 1.338(2) . ?
N1 C9 1.390(2) . ?
N1 C10 1.473(2) . ?
O1 C3 1.254(2) . ?
C2 C1 1.370(2) . ?
C2 C3 1.420(2) . ?
C2 C11 1.485(2) . ?
C7 C6 1.386(2) . ?
O2 C11 1.323(2) . ?
O2 H2 0.8200 . ?
O3 C11 1.200(2) . ?
C5 C6 1.360(2) . ?
C5 H5 0.9300 . ?
C1 H1 0.9300 . ?
C6 F1 1.3422(19) . ?
C10 H10A 0.9600 . ?
C10 H10B 0.9600 . ?
C10 H10C 0.9600 . ?

loop_
_geom_torsion_atom_site_label_1
_geom_torsion_atom_site_label_2
_geom_torsion_atom_site_label_3
_geom_torsion_atom_site_label_4
_geom_torsion
_geom_torsion_site_symmetry_1
_geom_torsion_site_symmetry_2
_geom_torsion_site_symmetry_3
_geom_torsion_site_symmetry_4
_geom_torsion_publ_flag
C1 N1 C9 C8 179.51(15) . . . . ?
C10 N1 C9 C8 -3.2(2) . . . . ?
C1 N1 C9 C4 -1.2(2) . . . . ?
C10 N1 C9 C4 176.06(15) . . . . ?
C7 C8 C9 N1 179.25(14) . . . . ?
C7 C8 C9 C4 -0.1(3) . . . . ?
C5 C4 C9 N1 -178.82(14) . . . . ?
C3 C4 C9 N1 0.8(2) . . . . ?
C5 C4 C9 C8 0.5(2) . . . . ?
C3 C4 C9 C8 -179.86(15) . . . . ?
C9 C8 C7 C6 0.0(3) . . . . ?
C9 C8 C7 Cl1 180.00(12) . . . . ?
C1 C2 C3 O1 178.38(16) . . . . ?
C11 C2 C3 O1 -0.2(3) . . . . ?
C1 C2 C3 C4 -1.3(2) . . . . ?
C11 C2 C3 C4 -179.86(14) . . . . ?
C5 C4 C3 O1 0.4(3) . . . . ?
C9 C4 C3 O1 -179.30(15) . . . . ?
C5 C4 C3 C2 -179.95(14) . . . . ?
C9 C4 C3 C2 0.4(2) . . . . ?
C9 C4 C5 C6 -0.8(3) . . . . ?
C3 C4 C5 C6 179.51(15) . . . . ?
C9 N1 C1 C2 0.3(2) . . . . ?
C10 N1 C1 C2 -177.01(16) . . . . ?
C3 C2 C1 N1 1.0(3) . . . . ?
C11 C2 C1 N1 179.63(15) . . . . ?
C4 C5 C6 F1 -179.26(15) . . . . ?
C4 C5 C6 C7 0.8(3) . . . . ?
C8 C7 C6 F1 179.69(15) . . . . ?
Cl1 C7 C6 F1 -0.3(2) . . . . ?
C8 C7 C6 C5 -0.3(3) . . . . ?
Cl1 C7 C6 C5 179.64(14) . . . . ?
C1 C2 C11 O3 2.2(3) . . . . ?
C3 C2 C11 O3 -179.18(17) . . . . ?
C1 C2 C11 O2 -177.66(15) . . . . ?
C3 C2 C11 O2 0.9(2) . . . . ?
